data_2200052
loop_
_publ_author_name
'Curtis, Neil F.'
'Waters, Joyce M.'
'Rickard, Clifton E.'

_publ_section_title
;[(1<i>RS</i>,4<i>RS</i>)-5,5,7,13,15,15-Hexamethyl-1,4,8,12-tetraazacyclopentadeca-7,12-diene-<i>N</i>^1^,<i>N</i>^4^,<i>N</i>^8^,<i>N</i>^12^]nickel(II)
 diperchlorate
;
_journal_issue 1
_journal_name_full 'Acta Crystallographica Section E'
_journal_page_first m48
_journal_page_last m50
_journal_paper_doi 10.1107/S1600536800020559
_journal_volume 57
_journal_year 2001
_chemical_formula_iupac '[Ni (C17 H34 N4)](Cl1 O4)2'
_chemical_formula_moiety 'C17 H34 N4 Ni1 2+, 2Cl1 O4 1-'
_chemical_formula_sum 'C17 H34 Cl2 N4 Ni O8'
_chemical_formula_weight 552.09
_chemical_name_systematic
;
[(1RS,4RS)-5,5,7,13,15,15-Hexamethyl-1,4,8,12-tetraazacyclopentadeca-
7,12-diene-N^1^,N^4^,N^8^,N^12^]nickel(II) diperchlorate
;
_space_group_IT_number 14
_symmetry_cell_setting monoclinic
_symmetry_space_group_name_Hall '-P 2yn'
_symmetry_space_group_name_H-M 'P 1 21/n 1'
_audit_creation_method SHELXL
_cell_angle_alpha 90.00
_cell_angle_beta 107.0250(10)
_cell_angle_gamma 90.00
_cell_formula_units_Z 4
_cell_length_a 10.35290(10)
_cell_length_b 16.11280(10)
_cell_length_c 15.04000(10)
_cell_measurement_reflns_used 8197
_cell_measurement_temperature 203(2)
_cell_measurement_theta_max 27.51
_cell_measurement_theta_min 1.90
_cell_volume 2398.94(3)
_computing_cell_refinement SMART
_computing_data_collection 'SMART (Siemens, 1995)'
_computing_data_reduction SMART
_computing_molecular_graphics 'ORTEP-3 (Farrugia, 1997)'
_computing_publication_material 'SHELXL93 (Sheldrick, 1993)'
_computing_structure_refinement 'SHELXL93 (Sheldrick, 1993)'
_computing_structure_solution 'SHELXS86 (Sheldrick, 1990)'
_diffrn_ambient_temperature 203(2)
_diffrn_measurement_device 'Siemens SMART CCD'
_diffrn_measurement_method 'area-detector \w'
_diffrn_radiation_monochromator graphite
_diffrn_radiation_source 'fine-focus sealed tube'
_diffrn_radiation_type MoK\a
_diffrn_radiation_wavelength .71073
_diffrn_reflns_av_R_equivalents .002
_diffrn_reflns_av_sigmaI/netI .0252
_diffrn_reflns_limit_h_max 12
_diffrn_reflns_limit_h_min -13
_diffrn_reflns_limit_k_max 20
_diffrn_reflns_limit_k_min 0
_diffrn_reflns_limit_l_max 19
_diffrn_reflns_limit_l_min 0
_diffrn_reflns_number 14323
_diffrn_reflns_theta_max 27.51
_diffrn_reflns_theta_min 1.90
_diffrn_standards_decay_% 0
_exptl_absorpt_coefficient_mu 1.081
_exptl_absorpt_correction_T_max .879
_exptl_absorpt_correction_T_min .774
_exptl_absorpt_correction_type multi-scan
_exptl_absorpt_process_details '(Blessing, 1995)'
_exptl_crystal_colour orange
_exptl_crystal_density_diffrn 1.529
_exptl_crystal_density_meas ?
_exptl_crystal_density_method 'not measured'
_exptl_crystal_description prism
_exptl_crystal_F_000 1160
_exptl_crystal_size_max .25
_exptl_crystal_size_mid .17
_exptl_crystal_size_min .16
_refine_diff_density_max .698
_refine_diff_density_min -.664
_refine_ls_extinction_method none
_refine_ls_goodness_of_fit_all 1.044
_refine_ls_goodness_of_fit_ref 1.058
_refine_ls_hydrogen_treatment refxyz
_refine_ls_matrix_type full
_refine_ls_number_parameters 327
_refine_ls_number_reflns 5243
_refine_ls_number_restraints 40
_refine_ls_restrained_S_all 1.05
_refine_ls_restrained_S_obs 1.06
_refine_ls_R_factor_all .051
_refine_ls_R_factor_gt .042
_refine_ls_shift/su_max .001
_refine_ls_shift/su_mean .000
_refine_ls_structure_factor_coef Fsqd
_refine_ls_weighting_details 'calc w = 1/[\s^2^(Fo^2^)+(0.0480P)^2^+3.2464P] where P = (Fo^2^+2Fc^2^)/3'
_refine_ls_weighting_scheme calc
_refine_ls_wR_factor_all .112
_refine_ls_wR_factor_ref .105
_reflns_number_gt 4531
_reflns_number_total 5243
_reflns_threshold_expression I>2sigma(I)
_cod_data_source_file na6009.cif
_cod_data_source_block nfc10
_cod_depositor_comments
;
The following automatic conversions were performed:

'_exptl_crystal_density_meas' value 'not measured' was changed to '?'
- the value is perceived as not measured.

Automatic conversion script
Id: cif_fix_values 3008 2015-01-20 13:52:24Z robertas 
;
_cod_original_sg_symbol_H-M 'P 21/n'
_cod_database_code 2200052

loop_
_symmetry_equiv_pos_as_xyz
'x, y, z'
'-x+1/2, y+1/2, -z+1/2'
'-x, -y, -z'
'x-1/2, -y-1/2, z-1/2'

loop_
_atom_site_aniso_label
_atom_site_aniso_U_11
_atom_site_aniso_U_22
_atom_site_aniso_U_33
_atom_site_aniso_U_12
_atom_site_aniso_U_13
_atom_site_aniso_U_23
Ni .0216(2) .0245(2) .0277(2) .00088(11) .00687(12) .00188(12)
N1 .0321(11) .0277(11) .0294(11) -.0039(9) .0103(9) -.0021(8)
C2 .048(2) .0306(14) .047(2) -.0058(12) .0049(13) .0084(12)
C3 .049(2) .0362(15) .039(2) -.0045(13) .0007(13) .0122(12)
N4 .0311(11) .0269(11) .0320(11) .0026(9) .0047(9) -.0015(9)
C5 .0285(13) .0380(15) .0341(14) -.0001(11) .0013(11) -.0015(11)
C51 .046(2) .041(2) .040(2) -.0070(13) .0123(13) -.0118(13)
C52 .044(2) .058(2) .050(2) -.001(2) -.0107(15) .009(2)
C6 .0238(12) .049(2) .048(2) -.0034(12) .0068(12) -.0026(13)
C7 .0291(14) .068(2) .050(2) -.0083(14) .0111(13) .014(2)
C71 .039(2) .086(3) .069(2) -.017(2) .023(2) .013(2)
N8 .0291(11) .0460(14) .0414(13) -.0053(10) .0057(10) .0123(11)
C9 .0396(15) .048(2) .0325(14) .0025(13) .0128(12) .0060(12)
C10 .057(2) .044(2) .052(2) .0111(15) .025(2) .0204(14)
C11 .0368(14) .0295(14) .048(2) .0046(11) .0139(12) .0088(12)
N12 .0278(11) .0349(13) .054(2) .0014(10) .0045(10) .0141(11)
C13 .0248(13) .051(2) .061(2) .0048(12) .0108(13) .0187(15)
C131 .0300(14) .063(2) .057(2) .0129(14) .0142(13) .023(2)
C14 .0243(12) .048(2) .041(2) -.0033(11) .0104(11) -.0026(12)
C15 .0287(13) .0368(14) .0367(14) -.0071(11) .0103(11) -.0063(11)
C151 .040(2) .043(2) .064(2) -.0130(13) .0211(15) -.0061(15)
C152 .040(2) .047(2) .040(2) -.0045(13) .0131(12) -.0139(13)
Cl1 .0452(4) .0704(6) .0663(6) .0102(4) .0185(4) -.0217(5)
O11 .095(3) .071(3) .150(4) .005(2) .055(3) -.055(3)
O12 .041(2) .354(12) .158(6) .031(4) .007(3) -.147(7)
O13 .143(5) .091(4) .172(6) .012(3) .046(4) .055(3)
O14 .094(3) .114(4) .067(2) .029(3) .014(2) -.007(2)
Cl11 .0452(4) .0704(6) .0663(6) .0102(4) .0185(4) -.0217(5)
Cl2 .0469(4) .0430(4) .0454(4) .0013(3) .0226(3) .0007(3)
O21 .055(2) .090(3) .102(3) -.024(2) .003(2) -.018(2)
O22 .103(3) .072(2) .040(2) .015(2) .021(2) .005(2)
O23 .105(3) .057(2) .056(2) .028(2) .041(2) -.0021(14)
O24 .049(2) .089(3) .065(2) .001(2) .033(2) -.008(2)
Cl21 .0469(4) .0430(4) .0454(4) .0013(3) .0226(3) .0007(3)

loop_
_atom_site_label
_atom_site_fract_x
_atom_site_fract_y
_atom_site_fract_z
_atom_site_U_iso_or_equiv
_atom_site_thermal_displace_type
_atom_site_calc_flag
_atom_site_refinement_flags
_atom_site_occupancy
_atom_site_disorder_group
_atom_site_type_symbol
Ni .48685(3) .07048(2) .22713(2) .02468(10) Uani d . 1 . Ni
N1 .3671(2) -.00883(13) .25706(15) .0295(4) Uani d . 1 . N
H1 .3292(2) .01636(13) .29833(15) .050 Uiso calc R 1 1 H
C2 .4522(3) -.0785(2) .3073(2) .0436(7) Uani d . 1 . C
H2A .4780(3) -.1150(2) .2632(2) .080 Uiso calc R 1 . H
H2B .4025(3) -.1113(2) .3413(2) .080 Uiso calc R 1 . H
C3 .5754(3) -.0405(2) .3736(2) .0441(7) Uani d . 1 . C
H3A .5510(3) -.0111(2) .4234(2) .080 Uiso calc R 1 . H
H3B .6414(3) -.0837(2) .4016(2) .080 Uiso calc R 1 . H
N4 .6333(2) .01842(13) .3191(2) .0310(5) Uani d . 1 . N
H4 .6817(2) -.01217(13) .2882(2) .050 Uiso calc R 1 1 H
C5 .7283(3) .0822(2) .3781(2) .0352(6) Uani d . 1 . C
C51 .6467(3) .1436(2) .4166(2) .0428(7) Uani d . 1 . C
H51A .6005(3) .1143(2) .4547(2) .080 Uiso calc R 1 . H
H51B .5807(3) .1708(2) .3656(2) .080 Uiso calc R 1 . H
H51C .7068(3) .1848(2) .4541(2) .080 Uiso calc R 1 . H
C52 .8342(3) .0388(2) .4572(2) .0556(9) Uani d . 1 . C
H52A .8852(3) .0000(2) .4314(2) .080 Uiso calc R 1 . H
H52B .7896(3) .0091(2) .4960(2) .080 Uiso calc R 1 . H
H52C .8951(3) .0799(2) .4944(2) .080 Uiso calc R 1 . H
C6 .8035(3) .1250(2) .3173(2) .0409(7) Uani d . 1 . C
H6A .8596(3) .1685(2) .3552(2) .050 Uiso calc R 1 . H
H6B .8652(3) .0840(2) .3040(2) .050 Uiso calc R 1 . H
C7 .7276(3) .1634(2) .2272(2) .0491(8) Uani d . 1 . C
C71 .8180(3) .2065(3) .1789(3) .0630(10) Uani d . 1 . C
H71A .7633(3) .2303(3) .1208(3) .080 Uiso calc R 1 . H
H71B .8807(3) .1667(3) .1664(3) .080 Uiso calc R 1 . H
H71C .8681(3) .2503(3) .2186(3) .080 Uiso calc R 1 . H
N8 .6126(2) .1267(2) .1768(2) .0398(6) Uani d . 1 . N
C9 .5470(3) .1537(2) .0801(2) .0395(6) Uani d . 1 . C
H9A .4927(3) .1080(2) .0453(2) .080 Uiso calc R 1 . H
H9B .6165(3) .1675(2) .0501(2) .080 Uiso calc R 1 . H
C10 .4574(4) .2285(2) .0773(2) .0491(8) Uani d . 1 . C
H10A .5123(4) .2789(2) .0847(2) .080 Uiso calc R 1 . H
H10B .3894(4) .2310(2) .0163(2) .080 Uiso calc R 1 . H
C11 .3868(3) .2262(2) .1522(2) .0377(6) Uani d . 1 . C
H11A .4494(3) .2452(2) .2110(2) .080 Uiso calc R 1 . H
H11B .3098(3) .2644(2) .1356(2) .080 Uiso calc R 1 . H
N12 .3382(2) .1419(2) .1652(2) .0405(6) Uani d . 1 . N
C13 .2147(3) .1171(2) .1159(2) .0459(8) Uani d . 1 . C
C131 .1055(3) .1801(2) .0762(2) .0498(8) Uani d . 1 . C
H13A .1455(3) .2303(2) .0602(2) .080 Uiso calc R 1 . H
H13B .0592(3) .1931(2) .1220(2) .080 Uiso calc R 1 . H
H13C .0414(3) .1576(2) .0209(2) .080 Uiso calc R 1 . H
C14 .1597(3) .0386(2) .1419(2) .0376(6) Uani d . 1 . C
H14A .0859(3) .0208(2) .0880(2) .050 Uiso calc R 1 . H
H14B .1193(3) .0519(2) .1915(2) .050 Uiso calc R 1 . H
C15 .2523(3) -.0362(2) .1743(2) .0339(6) Uani d . 1 . C
C151 .1699(3) -.1040(2) .2044(3) .0477(8) Uani d . 1 . C
H15A .1354(3) -.0828(2) .2534(3) .080 Uiso calc R 1 . H
H15B .2272(3) -.1517(2) .2273(3) .080 Uiso calc R 1 . H
H15C .0949(3) -.1205(2) .1517(3) .080 Uiso calc R 1 . H
C152 .3075(3) -.0680(2) .0975(2) .0421(7) Uani d . 1 . C
H15D .3658(3) -.1153(2) .1200(2) .080 Uiso calc R 1 . H
H15E .3588(3) -.0244(2) .0790(2) .080 Uiso calc R 1 . H
H15F .2331(3) -.0846(2) .0444(2) .080 Uiso calc R 1 . H
Cl1 .77772(9) -.09388(7) .15944(7) .0601(2) Uani d PD .877(7) 1 Cl
O11 .8237(4) -.1649(3) .1282(4) .101(2) Uani d PD .877(7) 1 O
O12 .6406(5) -.0874(6) .1386(6) .189(5) Uani d PD .877(7) 1 O
O13 .8290(6) -.0227(3) .1248(4) .135(2) Uani d PD .877(7) 1 O
O14 .8332(4) -.0909(3) .2582(3) .094(2) Uani d PD .877(7) 1 O
Cl11 .77772(9) -.09388(7) .15944(7) .0601(2) Uani d PD .123(7) 2 Cl
O15 .821(2) -.1052(17) .0771(15) .073(8) Uiso d PD .123(7) 2 O
O16 .849(2) -.0370(14) .2240(15) .056(6) Uiso d PD .123(7) 2 O
O17 .778(5) -.176(2) .203(3) .35(6) Uiso d PD .123(7) 2 O
O18 .631(3) -.0703(15) .1312(19) .046(6) Uiso d PD .123(7) 2 O
Cl2 .23467(8) .16963(5) .40219(5) .0432(2) Uani d PD .855(8) 1 Cl
O21 .3456(4) .2205(3) .4528(3) .0865(15) Uani d PD .855(8) 1 O
O22 .1775(5) .2026(3) .3119(2) .0719(11) Uani d PD .855(8) 1 O
O23 .2872(5) .0877(2) .3974(2) .0690(13) Uani d PD .855(8) 1 O
O24 .1387(4) .1676(3) .4535(3) .0645(10) Uani d PD .855(8) 1 O
Cl21 .23467(8) .16963(5) .40219(5) .0432(2) Uani d PD .145(8) 2 Cl
O25 .186(2) .0849(11) .3588(14) .068(6) Uiso d PD .145(8) 2 O
O26 .359(2) .1822(19) .400(2) .118(11) Uiso d PD .145(8) 2 O
O27 .189(2) .1782(13) .4747(13) .048(6) Uiso d PD .145(8) 2 O
O28 .143(2) .2234(14) .3266(15) .058(6) Uiso d PD .145(8) 2 O

loop_
_atom_type_symbol
_atom_type_description
_atom_type_scat_dispersion_real
_atom_type_scat_dispersion_imag
_atom_type_scat_source
C C .0033 .0016 'International Tables Vol C Tables 4.2.6.8 and 6.1.1.4'
H H .0000 .0000 'International Tables Vol C Tables 4.2.6.8 and 6.1.1.4'
N N .0061 .0033 'International Tables Vol C Tables 4.2.6.8 and 6.1.1.4'
O O .0106 .0060 'International Tables Vol C Tables 4.2.6.8 and 6.1.1.4'
Cl Cl .1484 .1585 'International Tables Vol C Tables 4.2.6.8 and 6.1.1.4'
Ni Ni .3393 1.1124 'International Tables Vol C Tables 4.2.6.8 and 6.1.1.4'

loop_
_geom_angle_atom_site_label_1
_geom_angle_atom_site_label_2
_geom_angle_atom_site_label_3
_geom_angle
_geom_angle_publ_flag
N8 Ni N4 90.38(10) yes
N8 Ni N1 165.11(11) yes
N4 Ni N1 88.19(9) yes
N8 Ni N12 93.73(10) yes
N4 Ni N12 163.43(11) yes
N1 Ni N12 91.83(10) yes
C2 N1 C15 113.8(2) ?
C2 N1 Ni 107.0(2) ?
C15 N1 Ni 114.0(2) ?
C2 N1 O23 106.5(2) ?
C15 N1 O23 115.3(2) ?
Ni N1 O23 98.82(11) ?
C2 N1 O25 117.7(4) ?
C15 N1 O25 96.0(4) ?
Ni N1 O25 108.2(3) ?
C2 N1 H1 107.2(2) ?
C15 N1 H1 107.23(13) ?
Ni N1 H1 107.23(6) ?
O23 N1 H1 9.42(10) ?
N1 C2 C3 107.0(2) ?
N1 C2 H2A 110.3(2) ?
C3 C2 H2A 110.3(2) ?
N1 C2 H2B 110.32(15) ?
C3 C2 H2B 110.3(2) ?
H2A C2 H2B 108.6 ?
N4 C3 C2 107.1(2) ?
N4 C3 H3A 110.3(2) ?
C2 C3 H3A 110.3(2) ?
N4 C3 H3B 110.29(15) ?
C2 C3 H3B 110.3(2) ?
H3A C3 H3B 108.5 ?
C3 N4 C5 114.0(2) ?
C3 N4 Ni 108.3(2) ?
C5 N4 Ni 111.5(2) ?
C3 N4 O14 102.4(2) ?
C5 N4 O14 100.7(2) ?
Ni N4 O14 119.82(12) ?
C3 N4 O16 121.9(5) ?
C5 N4 O16 91.9(4) ?
Ni N4 O16 108.4(4) ?
C3 N4 H4 107.6(2) ?
C5 N4 H4 107.61(14) ?
Ni N4 H4 107.61(7) ?
O14 N4 H4 12.22(9) ?
N4 C5 C51 109.0(2) ?
N4 C5 C6 108.2(2) ?
C51 C5 C6 111.8(2) ?
N4 C5 C52 109.9(2) ?
C51 C5 C52 110.6(3) ?
C6 C5 C52 107.2(2) ?
C5 C51 H51A 109.5(2) ?
C5 C51 H51B 109.5(2) ?
H51A C51 H51B 109.5 ?
C5 C51 H51C 109.47(15) ?
H51A C51 H51C 109.5 ?
H51B C51 H51C 109.5 ?
C5 C52 H52A 109.5(2) ?
C5 C52 H52B 109.5(2) ?
H52A C52 H52B 109.5 ?
C5 C52 H52C 109.5(2) ?
H52A C52 H52C 109.5 ?
H52B C52 H52C 109.5 ?
C7 C6 C5 120.5(2) yes
C7 C6 H6A 107.2(2) ?
C5 C6 H6A 107.2(2) ?
C7 C6 H6B 107.2(2) ?
C5 C6 H6B 107.2(2) ?
H6A C6 H6B 106.8 ?
N8 C7 C6 118.3(3) yes
N8 C7 C71 120.1(3) yes
C6 C7 C71 113.1(3) yes
C7 C71 H71A 109.5(2) ?
C7 C71 H71B 109.5(2) ?
H71A C71 H71B 109.5 ?
C7 C71 H71C 109.5(2) ?
H71A C71 H71C 109.5 ?
H71B C71 H71C 109.5 ?
C7 N8 C9 120.0(2) yes
C7 N8 Ni 125.2(2) yes
C9 N8 Ni 111.0(2) yes
N8 C9 C10 111.3(2) ?
N8 C9 H9A 109.4(2) ?
C10 C9 H9A 109.4(2) ?
N8 C9 H9B 109.37(14) ?
C10 C9 H9B 109.4(2) ?
H9A C9 H9B 108.0 ?
C11 C10 C9 112.6(2) yes
C11 C10 H10A 109.1(2) ?
C9 C10 H10A 109.1(2) ?
C11 C10 H10B 109.1(2) ?
C9 C10 H10B 109.1(2) ?
H10A C10 H10B 107.8 ?
N12 C11 C10 112.2(3) ?
N12 C11 H11A 109.2(2) ?
C10 C11 H11A 109.2(2) ?
N12 C11 H11B 109.17(14) ?
C10 C11 H11B 109.2(2) ?
H11A C11 H11B 107.9 ?
C13 N12 C11 120.5(2) yes
C13 N12 Ni 126.0(2) yes
C11 N12 Ni 110.9(2) yes
N12 C13 C14 119.1(3) yes
N12 C13 C131 120.2(3) yes
C14 C13 C131 112.1(2) yes
C13 C131 H13A 109.5(2) ?
C13 C131 H13B 109.5(2) ?
H13A C131 H13B 109.5 ?
C13 C131 H13C 109.5(2) ?
H13A C131 H13C 109.5 ?
H13B C131 H13C 109.5 ?
C13 C14 C15 120.2(2) yes
C13 C14 H14A 107.3(2) ?
C15 C14 H14A 107.28(15) ?
C13 C14 H14B 107.3(2) ?
C15 C14 H14B 107.28(15) ?
H14A C14 H14B 106.9 ?
N1 C15 C152 110.1(2) ?
N1 C15 C14 107.5(2) ?
C152 C15 C14 111.3(2) ?
N1 C15 C151 109.6(2) ?
C152 C15 C151 110.5(2) ?
C14 C15 C151 107.7(2) ?
C15 C151 H15A 109.5(2) ?
C15 C151 H15B 109.5(2) ?
H15A C151 H15B 109.5 ?
C15 C151 H15C 109.5(2) ?
H15A C151 H15C 109.5 ?
H15B C151 H15C 109.5 ?
C15 C152 H15D 109.5(2) ?
C15 C152 H15E 109.5(2) ?
H15D C152 H15E 109.5 ?
C15 C152 H15F 109.47(15) ?
H15D C152 H15F 109.5 ?
H15E C152 H15F 109.5 ?
O12 Cl1 O11 115.2(4) ?
O12 Cl1 O13 109.2(5) ?
O11 Cl1 O13 110.0(3) ?
O12 Cl1 O14 108.1(4) ?
O11 Cl1 O14 108.1(3) ?
O13 Cl1 O14 105.9(3) ?
Cl1 O14 H4 98.2(2) ?
Cl1 O14 N4 103.3(2) ?
O16 Cl11 O15 116.8(12) ?
O16 Cl11 O17 110.7(18) ?
O15 Cl11 O17 107.8(18) ?
O16 Cl11 O18 108.6(12) ?
O15 Cl11 O18 109.2(12) ?
O17 Cl11 O18 102.9(18) ?
Cl11 O16 N4 101.8(10) ?
O22 Cl2 O24 111.4(3) ?
O22 Cl2 O21 109.9(3) ?
O24 Cl2 O21 107.6(3) ?
O22 Cl2 O23 110.7(2) ?
O24 Cl2 O23 109.9(2) ?
O21 Cl2 O23 107.2(2) ?
Cl2 O23 H1 136.3(2) ?
Cl2 O23 N1 135.6(2) ?
O26 Cl21 O27 126.6(15) ?
O26 Cl21 O28 107.2(14) ?
O27 Cl21 O28 105.2(11) ?
O26 Cl21 O25 109.1(14) ?
O27 Cl21 O25 107.1(11) ?
O28 Cl21 O25 97.7(11) ?
Cl21 O25 N1 118.0(11) ?

loop_
_geom_bond_atom_site_label_1
_geom_bond_atom_site_label_2
_geom_bond_site_symmetry_2
_geom_bond_distance
_geom_bond_publ_flag
Ni N8 . 1.915(2) yes
Ni N4 . 1.920(2) yes
Ni N1 . 1.924(2) yes
Ni N12 . 1.929(2) yes
N1 C2 . 1.489(4) ?
N1 C15 . 1.513(3) ?
N1 O23 . 2.929(3) ?
N1 O25 . 3.13(2) ?
N1 H1 . .92 ?
C2 C3 . 1.499(4) ?
C2 H2A . .98 ?
C2 H2B . .98 ?
C3 N4 . 1.491(4) ?
C3 H3A . .98 ?
C3 H3B . .98 ?
N4 C5 . 1.516(3) ?
N4 O14 . 3.054(5) ?
N4 O16 . 3.11(2) ?
N4 H4 . .92 ?
C5 C51 . 1.521(4) ?
C5 C6 . 1.528(4) ?
C5 C52 . 1.531(4) ?
C51 H51A . .97 ?
C51 H51B . .97 ?
C51 H51C . .97 ?
C52 H52A . .97 ?
C52 H52B . .97 ?
C52 H52C . .97 ?
C6 C7 . 1.489(4) ?
C6 H6A . .98 ?
C6 H6B . .98 ?
C7 N8 . 1.346(4) yes
C7 C71 . 1.511(4) ?
C71 H71A . .97 ?
C71 H71B . .97 ?
C71 H71C . .97 ?
N8 C9 . 1.478(4) ?
C9 C10 . 1.514(4) ?
C9 H9A . .98 ?
C9 H9B . .98 ?
C10 C11 . 1.513(4) ?
C10 H10A . .98 ?
C10 H10B . .98 ?
C11 N12 . 1.480(4) ?
C11 H11A . .98 ?
C11 H11B . .98 ?
N12 C13 . 1.338(4) yes
C13 C14 . 1.487(4) ?
C13 C131 . 1.507(4) ?
C131 H13A . .97 ?
C131 H13B . .97 ?
C131 H13C . .97 ?
C14 C15 . 1.528(4) ?
C14 H14A . .98 ?
C14 H14B . .98 ?
C15 C152 . 1.521(4) ?
C15 C151 . 1.535(4) ?
C151 H15A . .97 ?
C151 H15B . .97 ?
C151 H15C . .97 ?
C152 H15D . .97 ?
C152 H15E . .97 ?
C152 H15F . .97 ?
Cl1 O12 . 1.365(5) ?
Cl1 O11 . 1.375(3) ?
Cl1 O13 . 1.425(5) ?
Cl1 O14 . 1.428(4) ?
Cl11 O16 . 1.38(2) ?
Cl11 O15 . 1.44(2) ?
Cl11 O17 . 1.47(3) ?
Cl11 O18 . 1.50(2) ?
Cl2 O22 . 1.416(3) ?
Cl2 O24 . 1.426(3) ?
Cl2 O21 . 1.434(3) ?
Cl2 O23 . 1.438(3) ?
Cl21 O26 . 1.31(2) ?
Cl21 O27 . 1.32(2) ?
Cl21 O28 . 1.52(2) ?
Cl21 O25 . 1.53(2) ?

loop_
_geom_hbond_atom_site_label_D
_geom_hbond_atom_site_label_H
_geom_hbond_atom_site_label_A
_geom_hbond_site_symmetry_A
_geom_hbond_distance_DH
_geom_hbond_distance_HA
_geom_hbond_distance_DA
_geom_hbond_angle_DHA
_geom_hbond_publ_flag
N1 H1 O23 . .92 2.03 2.930(10) 166 yes
N1 H1 O25 . .92 2.24 3.13(3) 163 yes
N4 H4 O12 . .92 2.48 3.230(10) 138 yes
N4 H4 O14 . .92 2.17 3.060(10) 163 yes
N4 H4 O16 . .92 2.25 3.12(2) 156 yes
N4 H4 O18 . .92 2.45 3.16(3) 134 yes
C51 H51B O26 . .97 2.51 2.98(3) 110 yes
C6 H6B O16 . .98 2.27 3.07(2) 137 yes
C14 H14B O25 . .98 2.46 3.28(2) 140 yes
C71 H71C O17 2_655 .97 2.48 2.96(5) 111 yes
C131 H13C O15 3_655 .97 2.48 2.90(5) 106 yes
